data_7223128
loop_
_publ_author_name
'Majerz, Irena'
'Gutmann, Matthias'

_publ_section_title
;
 Intermolecular OHN hydrogen bond with proton moving in 3-methylpyridinium
 2,6-dichloro-4-nitrophenolate
;
_journal_name_full 'RSC Adv.'
_journal_paper_doi 10.1039/C5RA06733B
_journal_year 2015
_chemical_formula_sum 'C12 H10 Cl2 N2 O3'
_chemical_formula_weight 301.1
_chemical_name_systematic ' ?'
_space_group_IT_number 14
_symmetry_cell_setting monoclinic
_symmetry_Int_Tables_number 14
_symmetry_space_group_name_Hall '-P 2ybc'
_symmetry_space_group_name_H-M 'P 1 21/c 1'
_audit_update_record
;
2015-04-16 deposited with the CCDC.
2015-11-02 downloaded from the CCDC.
;
_cell_angle_alpha 90
_cell_angle_beta 111.59(2)
_cell_angle_gamma 90
_cell_formula_units_Z 4
_cell_length_a 7.780(2)
_cell_length_b 23.541(7)
_cell_length_c 7.405(2)
_cell_measurement_temperature 80
_cell_volume 1261.1(6)
_computing_cell_refinement unknown
_computing_data_collection unknown
_computing_data_reduction unknown
_computing_molecular_graphics unknown
_computing_structure_solution unknown
_diffrn_ambient_temperature 80
_diffrn_measured_fraction_theta_full 0.91
_diffrn_measured_fraction_theta_max 0
_diffrn_radiation_probe neutron
_diffrn_radiation_wavelength -1
_diffrn_reflns_av_sigmaI/netI 0.0993
_diffrn_reflns_limit_h_max 15
_diffrn_reflns_limit_h_min -17
_diffrn_reflns_limit_k_max 54
_diffrn_reflns_limit_k_min -57
_diffrn_reflns_limit_l_max 14
_diffrn_reflns_limit_l_min -15
_diffrn_reflns_number 7985
_diffrn_reflns_theta_full 13.32
_diffrn_reflns_theta_max 70.6
_diffrn_reflns_theta_min 2.81
_exptl_absorpt_coefficient_mu 0
_exptl_crystal_density_diffrn 1.5855
_exptl_crystal_F_000 616
_refine_ls_extinction_coef 37.2(8)
_refine_ls_extinction_method 'B-C type 1 Lorentzian isotropic (Becker & Coppens, 1974)'
_refine_ls_goodness_of_fit_gt 2.76
_refine_ls_goodness_of_fit_ref 2.63
_refine_ls_hydrogen_treatment refall
_refine_ls_number_constraints 0
_refine_ls_number_parameters 268
_refine_ls_number_reflns 7985
_refine_ls_number_restraints 0
_refine_ls_R_factor_all 0.0891
_refine_ls_R_factor_gt 0.0794
_refine_ls_shift/su_max 0.0081
_refine_ls_shift/su_mean 0.0006
_refine_ls_structure_factor_coef Fsqd
_refine_ls_weighting_details w=1/(\s^2^(I)+0.0004I^2^)
_refine_ls_weighting_scheme sigma
_refine_ls_wR_factor_gt 0.1603
_refine_ls_wR_factor_ref 0.1638
_reflns_number_gt 6946
_reflns_number_total 7985
_reflns_threshold_expression I>3\s(I)
_cod_data_source_file c5ra06733b1.cif
_cod_data_source_block I
_cod_original_cell_volume 1261.1(7)
_cod_original_sg_symbol_Hall '-P 2ycb'
_cod_database_code 7223128

loop_
_symmetry_equiv_pos_site_id
_symmetry_equiv_pos_as_xyz
1 x,y,z
2 -x,y+1/2,-z+1/2
3 -x,-y,-z
4 x,-y+1/2,z+1/2

loop_
_atom_site_label
_atom_site_type_symbol
_atom_site_fract_x
_atom_site_fract_y
_atom_site_fract_z
_atom_site_adp_type
_atom_site_U_iso_or_equiv
_atom_site_symmetry_multiplicity
_atom_site_occupancy
_atom_site_calc_flag
O1 O 0.5368(3) 0.63573(9) 0.3737(4) Uani 0.0132(8) 4 1 d
O2 O 0.8268(4) 0.87942(10) 0.6498(5) Uani 0.0184(10) 4 1 d
O3 O 0.5577(4) 0.89996(10) 0.4363(4) Uani 0.0159(9) 4 1 d
N2 N 0.6776(2) 0.86484(6) 0.5276(3) Uani 0.0120(5) 4 1 d
Cl1 Cl 0.2315(2) 0.70945(6) 0.1444(3) Uani 0.0128(5) 4 1 d
Cl2 Cl 0.9045(2) 0.66019(6) 0.6834(3) Uani 0.0151(5) 4 1 d
C1 C 0.5716(3) 0.68837(8) 0.4116(3) Uani 0.0097(7) 4 1 d
C2 C 0.4406(3) 0.73141(8) 0.3150(3) Uani 0.0095(6) 4 1 d
C3 C 0.4728(3) 0.78853(8) 0.3479(3) Uani 0.0098(7) 4 1 d
C4 C 0.6413(3) 0.80565(8) 0.4897(3) Uani 0.0096(7) 4 1 d
C5 C 0.7744(3) 0.76627(8) 0.5933(3) Uani 0.0103(7) 4 1 d
C6 C 0.7389(3) 0.70938(8) 0.5543(3) Uani 0.0097(7) 4 1 d
H2 H 0.3703(7) 0.82001(18) 0.2711(8) Uani 0.0259(18) 4 1 d
H3 H 0.9051(7) 0.7807(2) 0.7042(9) Uani 0.0277(19) 4 1 d
N1 N 0.6961(2) 0.54109(6) 0.4812(3) Uani 0.0126(5) 4 1 d
C7 C 0.7266(3) 0.52220(8) 0.6617(4) Uani 0.0116(7) 4 1 d
C8 C 0.7828(3) 0.46665(8) 0.7149(3) Uani 0.0112(7) 4 1 d
C9 C 0.8075(3) 0.43126(8) 0.5756(4) Uani 0.0116(7) 4 1 d
C10 C 0.7757(3) 0.45177(8) 0.3904(4) Uani 0.0127(7) 4 1 d
C11 C 0.7194(3) 0.50762(8) 0.3460(4) Uani 0.0122(7) 4 1 d
C12 C 0.8119(3) 0.44628(9) 0.9166(4) Uani 0.0158(8) 4 1 d
H1 H 0.6433(8) 0.58601(20) 0.4446(9) Uani 0.030(2) 4 1 d
H4 H 0.7032(8) 0.5528(2) 0.7608(9) Uani 0.032(2) 4 1 d
H5 H 0.8490(8) 0.38774(19) 0.6118(8) Uani 0.0287(19) 4 1 d
H6 H 0.7904(8) 0.4243(2) 0.2794(8) Uani 0.032(2) 4 1 d
H7 H 0.6912(8) 0.5271(2) 0.2040(9) Uani 0.032(2) 4 1 d
H8 H 0.9377(9) 0.4208(3) 0.9740(10) Uani 0.044(3) 4 1 d
H9 H 0.8224(11) 0.4818(2) 1.0114(10) Uani 0.047(3) 4 1 d
H10 H 0.6999(9) 0.4192(3) 0.9135(10) Uani 0.045(3) 4 1 d

loop_
_atom_site_aniso_label
_atom_site_aniso_type_symbol
_atom_site_aniso_U_11
_atom_site_aniso_U_22
_atom_site_aniso_U_33
_atom_site_aniso_U_12
_atom_site_aniso_U_13
_atom_site_aniso_U_23
O1 O 0.0119(11) 0.0080(8) 0.0169(15) -0.0010(8) 0.0020(11) -0.0015(8)
O2 O 0.0126(12) 0.0123(10) 0.0252(18) -0.0022(8) 0.0011(12) -0.0057(10)
O3 O 0.0183(13) 0.0090(9) 0.0178(16) 0.0015(8) 0.0035(12) 0.0035(9)
N2 N 0.0133(7) 0.0087(5) 0.0138(9) -0.0016(5) 0.0048(7) -0.0012(5)
Cl1 Cl 0.0081(6) 0.0120(5) 0.0161(9) -0.0010(5) 0.0020(6) -0.0013(5)
Cl2 Cl 0.0123(7) 0.0108(5) 0.0189(10) 0.0030(5) 0.0019(7) 0.0010(5)
C1 C 0.0092(9) 0.0080(7) 0.0118(12) 0.0014(6) 0.0036(9) 0.0001(7)
C2 C 0.0094(9) 0.0089(7) 0.0098(11) -0.0003(6) 0.0031(9) 0.0002(7)
C3 C 0.0102(9) 0.0090(7) 0.0091(11) 0.0007(6) 0.0021(9) 0.0002(7)
C4 C 0.0091(9) 0.0083(7) 0.0109(12) -0.0005(6) 0.0033(9) 0.0015(7)
C5 C 0.0099(9) 0.0095(7) 0.0111(12) 0.0000(6) 0.0034(9) -0.0011(7)
C6 C 0.0084(9) 0.0097(7) 0.0096(12) 0.0006(7) 0.0016(9) 0.0008(7)
H2 H 0.023(2) 0.0192(18) 0.027(3) 0.0061(16) 0.000(2) 0.0025(18)
H3 H 0.019(2) 0.028(2) 0.032(3) -0.0044(17) 0.004(2) -0.005(2)
N1 N 0.0138(7) 0.0078(5) 0.0147(9) 0.0014(5) 0.0037(7) 0.0005(5)
C7 C 0.0138(10) 0.0081(7) 0.0129(12) 0.0003(7) 0.0050(9) -0.0012(7)
C8 C 0.0127(10) 0.0093(7) 0.0114(12) -0.0013(7) 0.0043(9) -0.0005(7)
C9 C 0.0149(10) 0.0084(7) 0.0113(12) 0.0013(7) 0.0047(9) -0.0001(7)
C10 C 0.0171(10) 0.0101(8) 0.0106(12) 0.0029(7) 0.0048(10) -0.0004(7)
C11 C 0.0155(10) 0.0093(7) 0.0112(12) 0.0003(7) 0.0044(10) 0.0011(7)
C12 C 0.0195(12) 0.0167(9) 0.0107(13) -0.0013(8) 0.0048(10) 0.0023(8)
H1 H 0.038(3) 0.0195(19) 0.035(4) 0.0052(18) 0.018(3) 0.0047(19)
H4 H 0.041(3) 0.024(2) 0.035(4) 0.003(2) 0.020(3) -0.006(2)
H5 H 0.040(3) 0.0180(19) 0.026(3) 0.0100(18) 0.009(3) 0.0049(18)
H6 H 0.045(3) 0.030(2) 0.022(3) 0.007(2) 0.014(3) -0.008(2)
H7 H 0.048(3) 0.025(2) 0.023(3) 0.005(2) 0.012(3) 0.007(2)
H8 H 0.041(4) 0.062(4) 0.029(4) 0.019(3) 0.012(3) 0.020(3)
H9 H 0.091(5) 0.030(3) 0.028(3) -0.001(3) 0.031(4) -0.007(2)
H10 H 0.037(3) 0.056(4) 0.044(4) -0.020(3) 0.017(3) 0.012(3)

loop_
_atom_type_symbol
_atom_type_scat_length_neutron
_atom_type_scat_source
C 6.646 International_Tables_Vol_C
H -3.739 International_Tables_Vol_C
Cl 9.577 International_Tables_Vol_C
N 9.360 International_Tables_Vol_C
O 5.803 International_Tables_Vol_C
